data_7714603
loop_
_publ_author_name
'Huang, Yi'
'Chu, Dongdong'
'Hou, Xueling'
'Li, Guangmao'
'Zhang, Yong'

_publ_section_title
;
 Na<sub>6</sub>Mg<sub>3</sub>P<sub>4</sub>S<sub>16</sub> and
 RbMg<sub>2</sub>PS<sub>4</sub>Cl<sub>2</sub>: two Mg-based thiophosphates
 with ultrawide bandgaps resulting from [MgS<sub>6</sub>] and
 [MgS<sub><i>x</i></sub>Cl<sub>6-<i>x</i></sub>] octahedra.
;
_journal_issue 3
_journal_name_full 'Dalton transactions (Cambridge, England : 2003)'
_journal_page_first 866
_journal_page_last 871
_journal_paper_doi 10.1039/d3dt03637e
_journal_volume 53
_journal_year 2024
_chemical_formula_moiety 'Mg3 Na6 P4 S16'
_chemical_formula_sum 'Mg3 Na6 P4 S16'
_chemical_formula_weight 847.71
_space_group_crystal_system monoclinic
_space_group_IT_number 13
_space_group_name_Hall '-P 2yac'
_space_group_name_H-M_alt 'P 1 2/n 1'
_atom_sites_solution_primary dual
_audit_creation_date 2023-07-01
_audit_creation_method
;
Olex2 1.3
(compiled 2020.06.28 svn.raecde09e for OlexSys, GUI svn.r6132)
;
_audit_update_record
;
2023-07-02 deposited with the CCDC.	2023-12-05 downloaded from the CCDC.
;
_cell_angle_alpha 90
_cell_angle_beta 95.7220(10)
_cell_angle_gamma 90
_cell_formula_units_Z 2
_cell_length_a 8.6754(3)
_cell_length_b 8.3180(2)
_cell_length_c 18.2658(6)
_cell_measurement_reflns_used 9806
_cell_measurement_temperature 273.15
_cell_measurement_theta_max 27.398
_cell_measurement_theta_min 2.449
_cell_volume 1311.53(7)
_computing_cell_refinement 'SAINT V8.40B (?, 2016)'
_computing_data_reduction 'SAINT V8.40B (?, 2016)'
_computing_molecular_graphics 'Olex2 1.3 (Dolomanov et al., 2009)'
_computing_publication_material 'Olex2 1.3 (Dolomanov et al., 2009)'
_computing_structure_refinement 'SHELXL 2018/3 (Sheldrick, 2015)'
_computing_structure_solution 'SHELXT 2018/2 (Sheldrick, 2018)'
_diffrn_ambient_temperature 273.15
_diffrn_measured_fraction_theta_full 0.996
_diffrn_measured_fraction_theta_max 0.996
_diffrn_measurement_device_type 'Bruker APEX-II CCD'
_diffrn_measurement_method '\f and \w scans'
_diffrn_radiation_type MoK\a
_diffrn_radiation_wavelength 0.71073
_diffrn_reflns_av_R_equivalents 0.0586
_diffrn_reflns_av_unetI/netI 0.0225
_diffrn_reflns_Laue_measured_fraction_full 0.996
_diffrn_reflns_Laue_measured_fraction_max 0.996
_diffrn_reflns_limit_h_max 11
_diffrn_reflns_limit_h_min -11
_diffrn_reflns_limit_k_max 10
_diffrn_reflns_limit_k_min -10
_diffrn_reflns_limit_l_max 23
_diffrn_reflns_limit_l_min -23
_diffrn_reflns_number 36934
_diffrn_reflns_point_group_measured_fraction_full 0.996
_diffrn_reflns_point_group_measured_fraction_max 0.996
_diffrn_reflns_theta_full 25.242
_diffrn_reflns_theta_max 27.522
_diffrn_reflns_theta_min 2.241
_diffrn_source_current 1.4
_diffrn_source_power 0.07
_diffrn_source_voltage 50.0
_diffrn_standards_number 0
_exptl_absorpt_coefficient_mu 1.730
_exptl_absorpt_correction_T_max 0.7456
_exptl_absorpt_correction_T_min 0.6852
_exptl_absorpt_correction_type multi-scan
_exptl_crystal_colour 'clear light colourless'
_exptl_crystal_colour_lustre clear
_exptl_crystal_colour_modifier light
_exptl_crystal_colour_primary colourless
_exptl_crystal_density_diffrn 2.147
_exptl_crystal_description block
_exptl_crystal_F_000 836
_exptl_crystal_size_max 0.14
_exptl_crystal_size_mid 0.12
_exptl_crystal_size_min 0.11
_refine_diff_density_max 1.290
_refine_diff_density_min -0.638
_refine_diff_density_rms 0.092
_refine_ls_extinction_method none
_refine_ls_goodness_of_fit_ref 1.082
_refine_ls_hydrogen_treatment undef
_refine_ls_matrix_type full
_refine_ls_number_parameters 133
_refine_ls_number_reflns 3012
_refine_ls_number_restraints 0
_refine_ls_restrained_S_all 1.082
_refine_ls_R_factor_all 0.0364
_refine_ls_R_factor_gt 0.0307
_refine_ls_shift/su_max 0.001
_refine_ls_shift/su_mean 0.000
_refine_ls_structure_factor_coef Fsqd
_refine_ls_weighting_details 'w=1/[\s^2^(Fo^2^)+(0.0282P)^2^+2.6858P] where P=(Fo^2^+2Fc^2^)/3'
_refine_ls_weighting_scheme calc
_refine_ls_wR_factor_gt 0.0731
_refine_ls_wR_factor_ref 0.0775
_reflns_Friedel_coverage 0.000
_reflns_number_gt 2633
_reflns_number_total 3012
_reflns_threshold_expression 'I > 2\s(I)'
_cod_data_source_file d3dt03637e2.cif
_cod_data_source_block Na6Mg3P4S16
_cod_depositor_comments 'Adding full bibliography for 7714603--7714604.cif.'
_cod_database_code 7714603
_shelx_shelxl_version_number 2018/3
_shelx_space_group_comment
;
The symmetry employed for this shelxl refinement is uniquely defined
by the following loop, which should always be used as a source of
symmetry information in preference to the above space-group names.
They are only intended as comments.
;
_shelx_estimated_absorpt_t_max 0.833
_shelx_estimated_absorpt_t_min 0.794
_olex2_refinement_description
;
;
_olex2_submission_special_instructions 'No special instructions were received'

loop_
_space_group_symop_operation_xyz
'x, y, z'
'-x+1/2, y, -z+1/2'
'-x, -y, -z'
'x-1/2, -y, z-1/2'

loop_
_atom_site_label
_atom_site_type_symbol
_atom_site_fract_x
_atom_site_fract_y
_atom_site_fract_z
_atom_site_U_iso_or_equiv
_atom_site_adp_type
_atom_site_occupancy
_atom_site_site_symmetry_order
_atom_site_calc_flag
_atom_site_refinement_flags_posn
_atom_site_refinement_flags_adp
_atom_site_refinement_flags_occupancy
_atom_site_disorder_assembly
_atom_site_disorder_group
P1 P 1.00020(8) 0.82970(8) 0.62266(4) 0.01788(14) Uani 1 1 d . . . . .
S1 S 1.22756(8) 0.90384(9) 0.64107(4) 0.02455(16) Uani 1 1 d . . . . .
S3 S 0.97798(9) 0.66371(8) 0.54121(4) 0.02423(15) Uani 1 1 d . . . . .
S6 S 0.54665(8) 0.83561(8) 0.45979(4) 0.02308(15) Uani 1 1 d . . . . .
S4 S 0.88190(8) 1.03082(8) 0.58103(4) 0.02342(15) Uani 1 1 d . . . . .
P2 P 0.55089(8) 0.69132(8) 0.36968(4) 0.01855(14) Uani 1 1 d . . . . .
S5 S 0.78067(8) 0.64524(9) 0.35763(4) 0.02340(15) Uani 1 1 d . . . . .
S8 S 0.46728(8) 0.81241(10) 0.27656(4) 0.02792(17) Uani 1 1 d . . . . .
S2 S 0.92743(10) 0.74321(10) 0.71489(4) 0.03278(19) Uani 1 1 d . . . . .
S7 S 0.43294(10) 0.48779(9) 0.38492(4) 0.03303(18) Uani 1 1 d . . . . .
Mg1 Mg 0.84109(11) 0.86895(11) 0.45685(5) 0.0219(2) Uani 1 1 d . . . . .
Mg2 Mg 0.750000 0.86783(17) 0.250000 0.0243(3) Uani 1 2 d S T P . .
Na2 Na 0.750000 0.3764(2) 0.250000 0.0472(5) Uani 1 2 d S T P . .
Na4 Na 0.39274(19) 1.0955(2) 0.35367(9) 0.0536(4) Uani 1 1 d . . . . .
Na1 Na 0.29521(19) 0.6078(2) 0.51159(10) 0.0598(5) Uani 1 1 d . . . . .
Na3 Na 0.250000 0.5482(3) 0.250000 0.0598(7) Uani 1 2 d S T P . .

loop_
_atom_site_aniso_label
_atom_site_aniso_U_11
_atom_site_aniso_U_22
_atom_site_aniso_U_33
_atom_site_aniso_U_23
_atom_site_aniso_U_13
_atom_site_aniso_U_12
P1 0.0163(3) 0.0191(3) 0.0180(3) -0.0013(2) 0.0008(2) -0.0014(2)
S1 0.0169(3) 0.0252(3) 0.0308(4) 0.0052(3) -0.0013(3) -0.0019(3)
S3 0.0319(4) 0.0190(3) 0.0211(3) -0.0034(2) -0.0007(3) 0.0030(3)
S6 0.0243(3) 0.0243(3) 0.0213(3) -0.0057(3) 0.0056(3) -0.0023(3)
S4 0.0221(3) 0.0221(3) 0.0254(3) -0.0034(3) -0.0014(3) 0.0043(3)
P2 0.0186(3) 0.0195(3) 0.0171(3) -0.0016(2) -0.0004(2) -0.0003(3)
S5 0.0210(3) 0.0254(3) 0.0230(3) -0.0055(3) -0.0022(3) 0.0063(3)
S8 0.0227(3) 0.0363(4) 0.0239(3) 0.0056(3) -0.0024(3) 0.0054(3)
S2 0.0417(4) 0.0357(4) 0.0226(3) -0.0023(3) 0.0113(3) -0.0146(3)
S7 0.0392(4) 0.0244(4) 0.0346(4) -0.0024(3) -0.0005(3) -0.0118(3)
Mg1 0.0226(5) 0.0225(5) 0.0195(4) -0.0007(4) -0.0028(4) -0.0022(4)
Mg2 0.0227(7) 0.0291(7) 0.0216(6) 0.000 0.0048(5) 0.000
Na2 0.0681(15) 0.0307(10) 0.0390(11) 0.000 -0.0140(10) 0.000
Na4 0.0549(10) 0.0513(9) 0.0587(10) 0.0142(8) 0.0256(8) 0.0158(8)
Na1 0.0420(9) 0.0789(12) 0.0615(10) 0.0203(9) 0.0205(8) 0.0143(8)
Na3 0.0585(14) 0.0412(12) 0.0720(16) 0.000 -0.0321(12) 0.000

loop_
_atom_type_symbol
_atom_type_description
_atom_type_scat_dispersion_real
_atom_type_scat_dispersion_imag
_atom_type_scat_source
Mg Mg 0.0486 0.0363 'International Tables Vol C Tables 4.2.6.8 and 6.1.1.4'
Na Na 0.0362 0.0249 'International Tables Vol C Tables 4.2.6.8 and 6.1.1.4'
P P 0.1023 0.0942 'International Tables Vol C Tables 4.2.6.8 and 6.1.1.4'
S S 0.1246 0.1234 'International Tables Vol C Tables 4.2.6.8 and 6.1.1.4'

loop_
_geom_angle_atom_site_label_1
_geom_angle_atom_site_label_2
_geom_angle_atom_site_label_3
_geom_angle
_geom_angle_site_symmetry_1
_geom_angle_site_symmetry_3
_geom_angle_publ_flag
S1 P1 S4 104.46(4) . . ?
S3 P1 S1 110.07(4) . . ?
S3 P1 S4 105.91(4) . . ?
S2 P1 S1 110.41(4) . . ?
S2 P1 S3 111.12(4) . . ?
S2 P1 S4 114.57(5) . . ?
P1 S1 Mg1 87.47(4) . 3_776 ?
P1 S1 Mg2 108.84(3) . 3_776 ?
P1 S1 Na2 82.87(3) . 3_766 ?
P1 S1 Na4 160.93(5) . 3_776 ?
Mg1 S1 Mg2 89.46(4) 3_776 3_776 ?
Mg1 S1 Na2 170.35(3) 3_776 3_766 ?
Mg1 S1 Na4 100.20(4) 3_776 3_776 ?
Mg2 S1 Na2 93.47(4) 3_776 3_766 ?
Mg2 S1 Na4 88.81(4) 3_776 3_776 ?
Na2 S1 Na4 89.06(3) 3_766 3_776 ?
P1 S3 Mg1 89.53(4) . . ?
P1 S3 Na1 133.23(5) . 3_666 ?
P1 S3 Na1 102.96(5) . 1_655 ?
Mg1 S3 Na1 113.20(5) . 1_655 ?
Mg1 S3 Na1 90.23(4) . 3_666 ?
Na1 S3 Na1 119.81(4) 1_655 3_666 ?
P2 S6 Mg1 87.07(4) . . ?
P2 S6 Na4 86.98(4) . . ?
P2 S6 Na1 87.51(5) . . ?
Mg1 S6 Na4 106.08(4) . . ?
Mg1 S6 Na1 143.12(5) . . ?
Na1 S6 Na4 110.02(5) . . ?
P1 S4 Mg1 85.54(4) . . ?
P1 S4 Mg1 85.54(4) . 3_776 ?
P1 S4 Na4 87.40(4) . 3_676 ?
Mg1 S4 Mg1 89.07(4) . 3_776 ?
Mg1 S4 Na4 96.96(5) . 3_676 ?
Mg1 S4 Na4 170.33(5) 3_776 3_676 ?
S6 P2 S5 106.90(4) . . ?
S6 P2 S8 110.34(4) . . ?
S8 P2 S5 105.60(4) . . ?
S7 P2 S6 109.46(4) . . ?
S7 P2 S5 111.63(5) . . ?
S7 P2 S8 112.71(5) . . ?
P2 S5 Mg1 85.57(4) . . ?
P2 S5 Mg2 85.64(3) . . ?
P2 S5 Na2 100.76(3) . . ?
P2 S5 Na1 77.09(4) . 3_666 ?
Mg1 S5 Mg2 90.86(4) . . ?
Mg1 S5 Na2 173.15(4) . . ?
Mg1 S5 Na1 89.59(5) . 3_666 ?
Mg2 S5 Na2 92.21(4) . . ?
Mg2 S5 Na1 162.64(4) . 3_666 ?
Na2 S5 Na1 89.30(5) . 3_666 ?
P2 S8 Mg2 88.82(3) . . ?
P2 S8 Na4 94.29(5) . . ?
P2 S8 Na3 86.37(4) . 2 ?
P2 S8 Na3 86.37(4) . . ?
Mg2 S8 Na4 102.20(5) . . ?
Mg2 S8 Na3 135.62(5) . 2 ?
Mg2 S8 Na3 135.62(5) . . ?
Na4 S8 Na3 122.15(5) . . ?
Na4 S8 Na3 122.15(5) . 2 ?
Na3 S8 Na3 0.0 2 . ?
P1 S2 Na2 86.13(4) . 3_766 ?
P1 S2 Na4 129.74(5) . 4_676 ?
P1 S2 Na4 81.64(4) . 3_676 ?
P1 S2 Na3 133.71(4) . 3_666 ?
Na2 S2 Na4 167.76(4) 3_766 3_676 ?
Na4 S2 Na2 98.22(5) 4_676 3_766 ?
Na4 S2 Na4 89.23(6) 4_676 3_676 ?
Na4 S2 Na3 95.00(4) 4_676 3_666 ?
Na3 S2 Na2 100.17(5) 3_666 3_766 ?
Na3 S2 Na4 88.77(4) 3_666 3_676 ?
P2 S7 Na4 148.02(5) . 1_545 ?
P2 S7 Na1 94.40(5) . . ?
P2 S7 Na1 86.04(5) . 3_666 ?
P2 S7 Na3 88.80(5) . 2 ?
P2 S7 Na3 88.80(5) . . ?
Na1 S7 Na4 115.62(5) . 1_545 ?
Na1 S7 Na4 84.83(5) 3_666 1_545 ?
Na1 S7 Na1 87.04(5) . 3_666 ?
Na3 S7 Na4 89.12(6) 2 1_545 ?
Na3 S7 Na4 89.12(6) . 1_545 ?
Na3 S7 Na1 113.22(5) 2 . ?
Na3 S7 Na1 159.43(5) 2 3_666 ?
Na3 S7 Na1 159.43(5) . 3_666 ?
Na3 S7 Na1 113.22(5) . . ?
Na3 S7 Na3 0.00(9) 2 . ?
S1 Mg1 S4 75.56(3) 3_776 3_776 ?
S1 Mg1 S4 102.74(4) 3_776 . ?
S3 Mg1 S1 164.82(5) . 3_776 ?
S3 Mg1 S6 108.82(4) . . ?
S3 Mg1 S4 78.73(3) . . ?
S3 Mg1 S4 89.35(4) . 3_776 ?
S3 Mg1 S5 89.51(4) . . ?
S6 Mg1 S1 86.20(4) . 3_776 ?
S6 Mg1 S4 94.91(4) . . ?
S6 Mg1 S4 161.67(5) . 3_776 ?
S6 Mg1 S5 78.87(3) . . ?
S4 Mg1 S4 90.93(3) . 3_776 ?
S5 Mg1 S1 91.37(4) . 3_776 ?
S5 Mg1 S4 164.25(5) . . ?
S5 Mg1 S4 99.46(4) . 3_776 ?
S1 Mg2 S1 92.38(5) 3_776 4_575 ?
S5 Mg2 S1 178.39(2) . 4_575 ?
S5 Mg2 S1 178.39(2) 2_655 3_776 ?
S5 Mg2 S1 87.24(2) 2_655 4_575 ?
S5 Mg2 S1 87.24(2) . 3_776 ?
S5 Mg2 S5 93.18(5) 2_655 . ?
S8 Mg2 S1 105.02(3) 2_655 3_776 ?
S8 Mg2 S1 105.02(3) . 4_575 ?
S8 Mg2 S1 89.28(3) . 3_776 ?
S8 Mg2 S1 89.28(3) 2_655 4_575 ?
S8 Mg2 S5 76.55(3) 2_655 2_655 ?
S8 Mg2 S5 76.55(3) . . ?
S8 Mg2 S5 89.30(4) 2_655 . ?
S8 Mg2 S5 89.30(4) . 2_655 ?
S8 Mg2 S8 159.48(7) . 2_655 ?
S1 Na2 S1 80.68(6) 4_565 3_766 ?
S5 Na2 S1 178.35(3) 2_655 3_766 ?
S5 Na2 S1 98.48(2) . 3_766 ?
S5 Na2 S1 98.48(2) 2_655 4_565 ?
S5 Na2 S1 178.35(3) . 4_565 ?
S5 Na2 S5 82.39(6) 2_655 . ?
S5 Na2 S2 114.45(3) 2_655 3_766 ?
S5 Na2 S2 95.09(3) . 3_766 ?
S5 Na2 S2 95.09(3) 2_655 4_565 ?
S5 Na2 S2 114.45(3) . 4_565 ?
S2 Na2 S1 83.28(4) 3_766 4_565 ?
S2 Na2 S1 83.28(4) 4_565 3_766 ?
S2 Na2 S1 66.91(3) 4_565 4_565 ?
S2 Na2 S1 66.91(3) 3_766 3_766 ?
S2 Na2 S2 140.98(8) 4_565 3_766 ?
S1 Na4 S7 84.59(5) 3_776 1_565 ?
S6 Na4 S1 67.45(4) . 3_776 ?
S6 Na4 S2 146.12(6) . 3_676 ?
S6 Na4 S7 122.91(6) . 1_565 ?
S4 Na4 S1 146.44(6) 3_676 3_776 ?
S4 Na4 S6 79.36(4) 3_676 . ?
S4 Na4 S2 66.89(4) 3_676 3_676 ?
S4 Na4 S7 110.73(5) 3_676 1_565 ?
S8 Na4 S1 74.91(4) . 3_776 ?
S8 Na4 S6 68.28(4) . . ?
S8 Na4 S4 97.88(6) . 3_676 ?
S8 Na4 S2 112.39(6) . 3_676 ?
S8 Na4 S2 84.38(5) . 4_575 ?
S8 Na4 S7 150.49(6) . 1_565 ?
S2 Na4 S1 80.46(4) 4_575 3_776 ?
S2 Na4 S1 146.43(6) 3_676 3_776 ?
S2 Na4 S6 141.91(6) 4_575 . ?
S2 Na4 S4 132.19(7) 4_575 3_676 ?
S2 Na4 S2 68.26(4) 4_575 3_676 ?
S2 Na4 S7 71.27(4) 4_575 1_565 ?
S2 Na4 S7 74.32(4) 3_676 1_565 ?
S3 Na1 S3 60.20(4) 1_455 3_666 ?
S3 Na1 S6 131.93(7) 1_455 . ?
S3 Na1 S5 72.85(4) 1_455 3_666 ?
S3 Na1 S7 129.15(6) 1_455 3_666 ?
S3 Na1 Na1 162.44(9) 1_455 3_666 ?
S3 Na1 Na1 105.98(8) 3_666 3_666 ?
S6 Na1 S3 145.34(6) . 3_666 ?
S6 Na1 S5 143.74(6) . 3_666 ?
S6 Na1 Na1 65.63(5) . 3_666 ?
S5 Na1 S3 65.88(4) 3_666 3_666 ?
S5 Na1 Na1 91.93(6) 3_666 3_666 ?
S7 Na1 S3 82.73(5) . 3_666 ?
S7 Na1 S3 133.06(7) . 1_455 ?
S7 Na1 S3 119.73(6) 3_666 3_666 ?
S7 Na1 S6 66.89(4) . . ?
S7 Na1 S6 79.67(5) 3_666 . ?
S7 Na1 S5 119.23(7) . 3_666 ?
S7 Na1 S5 64.71(4) 3_666 3_666 ?
S7 Na1 S7 92.96(5) . 3_666 ?
S7 Na1 Na1 45.51(4) 3_666 3_666 ?
S7 Na1 Na1 47.44(4) . 3_666 ?
S8 Na3 P2 106.41(6) . 2 ?
S8 Na3 P2 36.35(2) 2 2 ?
S8 Na3 S8 81.65(7) 2 . ?
S8 Na3 S2 157.15(2) . 3_666 ?
S8 Na3 S2 108.14(2) 2 3_666 ?
S8 Na3 S2 157.15(2) 2 4_565 ?
S8 Na3 S2 108.14(2) . 4_565 ?
S2 Na3 P2 92.45(3) 3_666 2 ?
S2 Na3 P2 121.35(4) 4_565 2 ?
S2 Na3 S2 70.89(6) 3_666 4_565 ?
S7 Na3 P2 35.71(2) 2 2 ?
S7 Na3 P2 159.10(4) . 2 ?
S7 Na3 S8 72.04(3) . . ?
S7 Na3 S8 72.04(3) 2 2 ?
S7 Na3 S8 125.17(6) . 2 ?
S7 Na3 S8 125.17(6) 2 . ?
S7 Na3 S2 77.68(4) 2 3_666 ?
S7 Na3 S2 77.68(4) . 4_565 ?
S7 Na3 S2 85.71(5) 2 4_565 ?
S7 Na3 S2 85.71(5) . 3_666 ?
S7 Na3 S7 159.62(10) 2 . ?
Na3 Na3 P2 0(10) 2 2 ?
Na3 Na3 S8 0(10) 2 . ?
Na3 Na3 S8 0(10) 2 2 ?
Na3 Na3 S2 0(10) 2 3_666 ?
Na3 Na3 S2 0(10) 2 4_565 ?
Na3 Na3 S7 0(10) 2 . ?
Na3 Na3 S7 0(10) 2 2 ?

loop_
_geom_bond_atom_site_label_1
_geom_bond_atom_site_label_2
_geom_bond_distance
_geom_bond_site_symmetry_2
_geom_bond_publ_flag
P1 S1 2.0620(9) . ?
P1 S3 2.0248(9) . ?
P1 S4 2.0675(10) . ?
P1 S2 1.9916(10) . ?
S1 Mg1 2.6292(12) 3_776 ?
S1 Mg2 2.7434(13) 3_776 ?
S1 Na2 3.0584(17) 3_766 ?
S1 Na4 3.2859(18) 3_776 ?
S3 Mg1 2.5168(12) . ?
S3 Na1 2.8948(17) 1_655 ?
S3 Na1 3.345(2) 3_666 ?
S6 P2 2.0402(9) . ?
S6 Mg1 2.5753(12) . ?
S6 Na4 3.1139(17) . ?
S6 Na1 3.1074(19) . ?
S4 Mg1 2.6312(11) . ?
S4 Mg1 2.6982(12) 3_776 ?
S4 Na4 2.9614(18) 3_676 ?
P2 S5 2.0632(10) . ?
P2 S8 2.0465(10) . ?
P2 S7 2.0119(10) . ?
S5 Mg1 2.6139(11) . ?
S5 Mg2 2.6943(12) . ?
S5 Na2 2.9718(16) . ?
S5 Na1 3.2991(18) 3_666 ?
S8 Mg2 2.5886(8) . ?
S8 Na4 2.8511(19) . ?
S8 Na3 2.9046(19) 2 ?
S8 Na3 2.9046(19) . ?
S2 Na2 2.9791(11) 3_766 ?
S2 Na4 3.2233(19) 3_676 ?
S2 Na4 2.9101(17) 4_676 ?
S2 Na3 2.975(2) 3_666 ?
S7 Na4 3.3250(19) 1_545 ?
S7 Na1 2.8860(19) . ?
S7 Na1 2.9797(19) 3_666 ?
S7 Na3 2.8398(9) 2 ?
S7 Na3 2.8398(9) . ?
Na1 Na1 4.040(3) 3_666 ?
Na3 Na3 0.000(5) 2 ?
